data_7249784
loop_
_publ_author_name
'Kajt\'ar, Mih\'aly'
'Kir\'aly, S\'andor Bal\'azs'
'B\'enyei, Attila'
'Kiss-Szikszai, Attila'
'K\'onya-\'Abrah\'am, Anita'
'Horv\'ath, Lilla Borb\'ala'
'B\>osze, Szilvia'
'Kotschy, Andras'
'Paczal, Attila'
'Kurt\'an, Tibor'

_publ_section_title
;
 Knoevenagel-IMHDA and -IMSDA sequences for the synthesis of chiral
 condensed O,N-, S,N- and N-heterocycles
;
_journal_issue 2
_journal_name_full 'RSC Advances'
_journal_page_first 1230
_journal_page_last 1248
_journal_paper_doi 10.1039/D4RA08353A
_journal_volume 15
_journal_year 2025
_chemical_formula_moiety 'C27 H23 N3 O4, C3 H6 O '
_chemical_formula_sum 'C30 H29 N3 O5'
_chemical_formula_weight 511.56
_chemical_name_common 'Kurtan KM62'
_space_group_crystal_system triclinic
_space_group_IT_number 2
_space_group_name_Hall '-P 1'
_space_group_name_H-M_alt 'P -1'
_atom_sites_solution_hydrogens geom
_atom_sites_solution_primary direct
_atom_sites_solution_secondary difmap
_audit_update_record
;
2024-11-07 deposited with the CCDC.	2024-12-20 downloaded from the CCDC.
;
_cell_angle_alpha 96.998(2)
_cell_angle_beta 94.577(2)
_cell_angle_gamma 111.265(2)
_cell_formula_units_Z 2
_cell_length_a 9.9366(4)
_cell_length_b 10.1419(4)
_cell_length_c 14.5001(6)
_cell_measurement_reflns_used 87
_cell_measurement_temperature 299.(2)
_cell_measurement_theta_max 19.3260
_cell_measurement_theta_min 2.1637
_cell_volume 1339.43(10)
_computing_cell_refinement 'APEX3 v2017.3-0 (Bruker AXS)'
_computing_data_collection 'Bruker Instrument Service vV6.2.6'
_computing_data_reduction 'SAINT V8.38A (Bruker AXS Inc., 2017)'
_computing_molecular_graphics 'shelXle (C.B. Huebschle, rev 1503)'
_computing_publication_material 'WinGX, PublCIF'
_computing_structure_refinement 'SHELXL-2019/1 (Sheldrick, 2019)'
_computing_structure_solution 'SHELXT 2014/5 (Sheldrick, 2014)'
_diffrn_ambient_temperature 299.(2)
_diffrn_measured_fraction_theta_full 0.995
_diffrn_measured_fraction_theta_max 0.995
_diffrn_measurement_device_type 'Bruker D8 VENTURE'
_diffrn_measurement_method '\w and \p scan'
_diffrn_radiation_monochromator 'multilayer mirror'
_diffrn_radiation_probe x-ray
_diffrn_radiation_type ' Mo K\a'
_diffrn_radiation_wavelength 0.71073
_diffrn_reflns_av_R_equivalents 0.0843
_diffrn_reflns_av_unetI/netI 0.0583
_diffrn_reflns_limit_h_max 12
_diffrn_reflns_limit_h_min -12
_diffrn_reflns_limit_k_max 12
_diffrn_reflns_limit_k_min -12
_diffrn_reflns_limit_l_max 17
_diffrn_reflns_limit_l_min -17
_diffrn_reflns_number 33353
_diffrn_reflns_theta_full 25.24
_diffrn_reflns_theta_max 25.70
_diffrn_reflns_theta_min 2.47
_diffrn_source 'microfocus sealed tube'
_diffrn_source_current 1.4
_diffrn_source_power 0.07
_diffrn_source_type 'INCOATEC I\mS 3.0'
_diffrn_source_voltage 50
_exptl_absorpt_coefficient_mu 0.087
_exptl_absorpt_correction_T_max 0.98
_exptl_absorpt_correction_T_min 0.69
_exptl_absorpt_correction_type multi-scan
_exptl_absorpt_process_details
;
Krause, L., Herbst-Irmer, R., Sheldrick, G. M., Stalke, D. (2015).
"Comparison of silver and molybdenum microfocus X-ray sources for
single-crystal structure determination"
J. Appl. Cryst. 48, 3-10.
doi:10.1107/S1600576714022985
;
_exptl_crystal_colour orange
_exptl_crystal_density_diffrn 1.268
_exptl_crystal_density_method 'not measured'
_exptl_crystal_description block
_exptl_crystal_F_000 540
_exptl_crystal_size_max 0.440
_exptl_crystal_size_mid 0.232
_exptl_crystal_size_min 0.173
_refine_diff_density_max 0.237
_refine_diff_density_min -0.258
_refine_ls_extinction_coef 0.012(4)
_refine_ls_extinction_method 'SHELXL-2019/1 (Sheldrick 2019)'
_refine_ls_goodness_of_fit_ref 1.019
_refine_ls_hydrogen_treatment constr
_refine_ls_matrix_type full
_refine_ls_number_parameters 348
_refine_ls_number_reflns 5081
_refine_ls_number_restraints 0
_refine_ls_restrained_S_all 1.019
_refine_ls_R_factor_all 0.0739
_refine_ls_R_factor_gt 0.0522
_refine_ls_shift/su_max 0.000
_refine_ls_shift/su_mean 0.000
_refine_ls_structure_factor_coef Fsqd
_refine_ls_weighting_details 'w=1/[\s^2^(Fo^2^)+(0.0676P)^2^+0.5221P] where P=(Fo^2^+2Fc^2^)/3'
_refine_ls_weighting_scheme calc
_refine_ls_wR_factor_gt 0.1350
_refine_ls_wR_factor_ref 0.1570
_reflns_Friedel_coverage 0.000
_reflns_number_gt 3804
_reflns_number_total 5081
_reflns_threshold_expression 'I > 2\s(I)'
_publcif_datablock.id {5d399389-27ed-44b7-8355-1963f2033ff5}

_cod_data_source_file d4ra08353a2.cif
_cod_data_source_block 2ai
_cod_database_code 7249784

loop_
_space_group_symop_operation_xyz
'x, y, z'
'-x, -y, -z'

loop_
_atom_site_type_symbol
_atom_site_label
_atom_site_fract_x
_atom_site_fract_y
_atom_site_fract_z
_atom_site_U_iso_or_equiv
_atom_site_adp_type
_atom_site_calc_flag
_atom_site_refinement_flags_adp
_atom_site_refinement_flags_occupancy
_atom_site_refinement_flags_posn
_atom_site_occupancy
_atom_site_disorder_assembly
_atom_site_disorder_group
C C1 0.3043(2) 0.87029(18) 0.83207(12) 0.0355(4) Uani d . . . 1 . .
C C2 0.36673(19) 0.83595(18) 0.75791(12) 0.0344(4) Uani d . . . 1 . .
C C4 0.5144(2) 1.08255(17) 0.76109(13) 0.0362(4) Uani d . . . 1 . .
H H4 0.587312 1.092632 0.813910 0.043000 Uiso calc U . R 1 . .
C C5 0.4404(2) 1.2730(2) 0.84816(15) 0.0479(5) Uani d . . . 1 . .
H H5A 0.520616 1.290825 0.896870 0.057000 Uiso calc U . R 1 . .
H H5B 0.475021 1.339345 0.804565 0.057000 Uiso calc U . R 1 . .
C C4A 0.3914(2) 1.12035(18) 0.79686(12) 0.0371(4) Uani d . . . 1 . .
H H4A 0.319049 1.107853 0.743145 0.045000 Uiso calc U . R 1 . .
C C7 0.0661(3) 1.2210(3) 0.90735(15) 0.0574(6) Uani d . . . 1 . .
H H7 0.074694 1.315876 0.921470 0.069000 Uiso calc U . R 1 . .
C C6A 0.1901(2) 1.1912(2) 0.89042(13) 0.0453(5) Uani d . . . 1 . .
C C8 -0.0671(3) 1.1136(3) 0.90353(15) 0.0577(6) Uani d . . . 1 . .
H H8 -0.148259 1.135436 0.914349 0.069000 Uiso calc U . R 1 . .
C C9 -0.0805(2) 0.9722(2) 0.88349(14) 0.0488(5) Uani d . . . 1 . .
C C10 0.0418(2) 0.9385(2) 0.87037(13) 0.0428(5) Uani d . . . 1 . .
H H10 0.031704 0.843003 0.858049 0.051000 Uiso calc U . R 1 . .
C C11 0.2422(2) 0.76541(19) 0.88974(13) 0.0407(4) Uani d . . . 1 . .
C C10A 0.1762(2) 1.0447(2) 0.87547(12) 0.0396(4) Uani d . . . 1 . .
C C10B 0.3167(2) 1.02159(18) 0.86495(12) 0.0363(4) Uani d . . . 1 . .
H H10B 0.378118 1.055539 0.925945 0.044000 Uiso calc U . R 1 . .
C C12 0.3473(2) 0.68847(18) 0.71664(12) 0.0363(4) Uani d . . . 1 . .
C C13 0.4661(2) 0.6567(2) 0.69411(15) 0.0483(5) Uani d . . . 1 . .
H H13 0.558763 0.728381 0.704709 0.058000 Uiso calc U . R 1 . .
C C14 0.4471(3) 0.5180(3) 0.65574(17) 0.0635(6) Uani d . . . 1 . .
H H14 0.527222 0.496963 0.640783 0.076000 Uiso calc U . R 1 . .
C C15 0.3103(3) 0.4113(2) 0.63969(17) 0.0658(7) Uani d . . . 1 . .
H H15 0.298105 0.318207 0.614661 0.079000 Uiso calc U . R 1 . .
C C16 0.1923(3) 0.4425(2) 0.66063(17) 0.0641(7) Uani d . . . 1 . .
H H16 0.099606 0.370789 0.649094 0.077000 Uiso calc U . R 1 . .
C C17 0.2106(2) 0.5806(2) 0.69893(15) 0.0487(5) Uani d . . . 1 . .
H H17 0.129797 0.601106 0.712928 0.058000 Uiso calc U . R 1 . .
C C18 0.5862(2) 1.17382(19) 0.69066(13) 0.0396(4) Uani d . . . 1 . .
C C19 0.7112(2) 1.2966(2) 0.71971(14) 0.0434(5) Uani d . . . 1 . .
C C20 0.7748(2) 1.3832(2) 0.65573(17) 0.0558(6) Uani d . . . 1 . .
H H20 0.857980 1.465419 0.675295 0.067000 Uiso calc U . R 1 . .
C C21 0.7136(3) 1.3465(3) 0.56248(17) 0.0633(7) Uani d . . . 1 . .
H H21 0.757168 1.403592 0.519288 0.076000 Uiso calc U . R 1 . .
C C22 0.5900(3) 1.2272(3) 0.53332(16) 0.0641(7) Uani d . . . 1 . .
H H22 0.549072 1.203837 0.470701 0.077000 Uiso calc U . R 1 . .
C C23 0.5260(3) 1.1413(2) 0.59716(14) 0.0519(5) Uani d . . . 1 . .
H H23 0.441452 1.060511 0.577149 0.062000 Uiso calc U . R 1 . .
C C25 0.8799(3) 1.4533(2) 0.84990(18) 0.0624(6) Uani d . . . 1 . .
H H25A 0.899133 1.460594 0.916651 0.094000 Uiso calc U . R 1 . .
H H25B 0.856151 1.532890 0.835618 0.094000 Uiso calc U . R 1 . .
H H25C 0.964727 1.454266 0.822161 0.094000 Uiso calc U . R 1 . .
C C26 0.3399(3) 1.4481(2) 0.91265(18) 0.0680(7) Uani d . . . 1 . .
H H26A 0.312633 1.465254 0.973687 0.102000 Uiso calc U . R 1 . .
H H26B 0.279158 1.469897 0.866895 0.102000 Uiso calc U . R 1 . .
H H26C 0.439965 1.508066 0.912283 0.102000 Uiso calc U . R 1 . .
C C51 -0.1526(5) -0.0035(6) 0.6240(4) 0.1507(18) Uani d . . . 1 . .
H H51A -0.237079 -0.079497 0.589231 0.226000 Uiso calc U . R 1 . .
H H51B -0.139211 0.083781 0.599809 0.226000 Uiso calc U . R 1 . .
H H51C -0.165922 0.009280 0.688908 0.226000 Uiso calc U . R 1 . .
C C52 -0.0238(4) -0.0401(4) 0.6151(2) 0.0938(10) Uani d . . . 1 . .
C C53 -0.0398(7) -0.1879(5) 0.6088(3) 0.179(3) Uani d . . . 1 . .
H H53A -0.113963 -0.244856 0.557874 0.269000 Uiso calc U . R 1 . .
H H53B -0.067162 -0.221040 0.666344 0.269000 Uiso calc U . R 1 . .
H H53C 0.050917 -0.196486 0.597904 0.269000 Uiso calc U . R 1 . .
N N6 0.3215(2) 1.29782(17) 0.88999(12) 0.0514(5) Uani d . . . 1 . .
N N27 -0.2202(2) 0.8594(2) 0.87797(13) 0.0616(5) Uani d . . . 1 . .
N N29 0.1942(2) 0.68875(19) 0.94080(13) 0.0584(5) Uani d . . . 1 . .
O O3 0.45459(14) 0.93504(12) 0.71265(9) 0.0394(3) Uani d . . . 1 . .
O O24 0.76120(16) 1.32340(15) 0.81337(10) 0.0545(4) Uani d . . . 1 . .
O O28 -0.2320(2) 0.7346(2) 0.85630(17) 0.0889(6) Uani d . . . 1 . .
O O29 -0.32618(19) 0.8902(2) 0.89516(13) 0.0822(6) Uani d . . . 1 . .
O O51 0.0907(3) 0.0539(4) 0.6134(2) 0.1442(11) Uani d . . . 1 . .

loop_
_atom_site_aniso_label
_atom_site_aniso_U_11
_atom_site_aniso_U_22
_atom_site_aniso_U_33
_atom_site_aniso_U_12
_atom_site_aniso_U_13
_atom_site_aniso_U_23
C1 0.0413(10) 0.0343(9) 0.0370(10) 0.0189(8) 0.0110(8) 0.0099(7)
C2 0.0374(10) 0.0326(9) 0.0362(9) 0.0150(7) 0.0076(7) 0.0092(7)
C4 0.0440(10) 0.0289(8) 0.0357(9) 0.0128(8) 0.0077(8) 0.0063(7)
C5 0.0658(14) 0.0339(10) 0.0483(12) 0.0215(9) 0.0156(10) 0.0091(8)
C4A 0.0494(11) 0.0326(9) 0.0344(9) 0.0192(8) 0.0103(8) 0.0089(7)
C7 0.0817(17) 0.0632(14) 0.0488(12) 0.0521(14) 0.0128(11) 0.0075(10)
C6A 0.0672(14) 0.0499(11) 0.0333(10) 0.0367(11) 0.0132(9) 0.0095(8)
C8 0.0695(16) 0.0843(16) 0.0427(12) 0.0564(14) 0.0100(10) 0.0084(11)
C9 0.0508(12) 0.0722(14) 0.0349(10) 0.0353(11) 0.0078(9) 0.0111(9)
C10 0.0538(12) 0.0529(11) 0.0329(10) 0.0307(10) 0.0113(8) 0.0110(8)
C11 0.0516(12) 0.0375(9) 0.0420(10) 0.0247(9) 0.0158(9) 0.0085(8)
C10A 0.0555(12) 0.0460(10) 0.0298(9) 0.0311(9) 0.0126(8) 0.0098(7)
C10B 0.0475(11) 0.0349(9) 0.0328(9) 0.0209(8) 0.0112(8) 0.0082(7)
C12 0.0474(11) 0.0343(9) 0.0312(9) 0.0184(8) 0.0098(8) 0.0078(7)
C13 0.0527(12) 0.0463(11) 0.0508(12) 0.0247(9) 0.0100(9) 0.0045(9)
C14 0.0845(18) 0.0624(14) 0.0622(15) 0.0508(14) 0.0145(13) 0.0029(11)
C15 0.104(2) 0.0389(12) 0.0556(14) 0.0314(13) 0.0075(13) -0.0023(10)
C16 0.0758(17) 0.0379(11) 0.0642(15) 0.0069(11) 0.0104(12) -0.0006(10)
C17 0.0514(12) 0.0407(10) 0.0513(12) 0.0141(9) 0.0125(10) 0.0044(9)
C18 0.0484(11) 0.0361(9) 0.0395(10) 0.0190(8) 0.0141(8) 0.0102(8)
C19 0.0476(11) 0.0415(10) 0.0450(11) 0.0180(9) 0.0121(9) 0.0142(8)
C20 0.0543(13) 0.0505(12) 0.0654(15) 0.0161(10) 0.0202(11) 0.0241(10)
C21 0.0838(17) 0.0609(14) 0.0561(14) 0.0282(13) 0.0330(13) 0.0310(11)
C22 0.0939(19) 0.0608(14) 0.0390(12) 0.0266(13) 0.0174(12) 0.0159(10)
C23 0.0686(14) 0.0442(11) 0.0397(11) 0.0167(10) 0.0103(10) 0.0068(8)
C25 0.0611(14) 0.0452(12) 0.0695(15) 0.0075(10) 0.0005(12) 0.0123(11)
C26 0.104(2) 0.0439(12) 0.0669(15) 0.0428(13) 0.0135(14) 0.0010(10)
C51 0.139(4) 0.199(5) 0.142(4) 0.081(4) 0.041(3) 0.063(4)
C52 0.104(3) 0.090(2) 0.0644(18) 0.014(2) -0.0127(17) 0.0130(16)
C53 0.312(8) 0.110(3) 0.115(4) 0.093(4) -0.031(4) 0.007(3)
N6 0.0774(13) 0.0385(9) 0.0503(10) 0.0338(9) 0.0176(9) 0.0072(7)
N27 0.0530(12) 0.0909(15) 0.0506(11) 0.0410(11) 0.0022(9) 0.0066(10)
N29 0.0837(14) 0.0484(10) 0.0585(12) 0.0334(10) 0.0343(10) 0.0230(9)
O3 0.0488(8) 0.0307(6) 0.0400(7) 0.0140(6) 0.0173(6) 0.0064(5)
O24 0.0539(9) 0.0465(8) 0.0517(9) 0.0041(7) 0.0010(7) 0.0162(6)
O28 0.0541(11) 0.0801(13) 0.1305(19) 0.0290(10) 0.0058(11) 0.0025(12)
O29 0.0542(10) 0.1247(16) 0.0769(13) 0.0495(11) 0.0077(9) 0.0011(11)
O51 0.112(2) 0.144(3) 0.135(3) 0.0056(19) -0.0135(18) 0.022(2)

loop_
_atom_type_symbol
_atom_type_description
_atom_type_scat_dispersion_real
_atom_type_scat_dispersion_imag
_atom_type_scat_source
C C 0.0033 0.0016 'International Tables Vol C Tables 4.2.6.8 and 6.1.1.4'
H H 0.0000 0.0000 'International Tables Vol C Tables 4.2.6.8 and 6.1.1.4'
N N 0.0061 0.0033 'International Tables Vol C Tables 4.2.6.8 and 6.1.1.4'
O O 0.0106 0.0060 'International Tables Vol C Tables 4.2.6.8 and 6.1.1.4'

loop_
_geom_angle_atom_site_label_1
_geom_angle_atom_site_label_2
_geom_angle_atom_site_label_3
_geom_angle_site_symmetry_1
_geom_angle_site_symmetry_3
_geom_angle
_geom_angle_publ_flag
C2 C1 C11 . . 119.41(15) ?
C2 C1 C10B . . 122.34(15) ?
C11 C1 C10B . . 117.65(15) ?
O3 C2 C1 . . 122.92(15) ?
O3 C2 C12 . . 112.08(14) ?
C1 C2 C12 . . 125.00(16) ?
O3 C4 C18 . . 106.42(14) ?
O3 C4 C4A . . 108.71(14) ?
C18 C4 C4A . . 112.48(14) ?
O3 C4 H4 . . 109.700000 ?
C18 C4 H4 . . 109.700000 ?
C4A C4 H4 . . 109.700000 ?
N6 C5 C4A . . 111.05(17) ?
N6 C5 H5A . . 109.400000 ?
C4A C5 H5A . . 109.400000 ?
N6 C5 H5B . . 109.400000 ?
C4A C5 H5B . . 109.400000 ?
H5A C5 H5B . . 108.000000 ?
C5 C4A C4 . . 113.62(16) ?
C5 C4A C10B . . 106.85(14) ?
C4 C4A C10B . . 111.16(14) ?
C5 C4A H4A . . 108.400000 ?
C4 C4A H4A . . 108.400000 ?
C10B C4A H4A . . 108.400000 ?
C8 C7 C6A . . 121.5(2) ?
C8 C7 H7 . . 119.300000 ?
C6A C7 H7 . . 119.300000 ?
N6 C6A C7 . . 121.62(18) ?
N6 C6A C10A . . 120.19(18) ?
C7 C6A C10A . . 118.2(2) ?
C7 C8 C9 . . 119.6(2) ?
C7 C8 H8 . . 120.200000 ?
C9 C8 H8 . . 120.200000 ?
C8 C9 C10 . . 120.5(2) ?
C8 C9 N27 . . 119.74(19) ?
C10 C9 N27 . . 119.76(19) ?
C10A C10 C9 . . 120.63(19) ?
C10A C10 H10 . . 119.700000 ?
C9 C10 H10 . . 119.700000 ?
N29 C11 C1 . . 175.4(2) ?
C10 C10A C6A . . 119.45(18) ?
C10 C10A C10B . . 125.43(16) ?
C6A C10A C10B . . 115.11(17) ?
C1 C10B C10A . . 117.02(16) ?
C1 C10B C4A . . 110.46(14) ?
C10A C10B C4A . . 105.46(14) ?
C1 C10B H10B . . 107.900000 ?
C10A C10B H10B . . 107.900000 ?
C4A C10B H10B . . 107.900000 ?
C17 C12 C13 . . 118.87(17) ?
C17 C12 C2 . . 120.69(17) ?
C13 C12 C2 . . 120.43(17) ?
C12 C13 C14 . . 120.1(2) ?
C12 C13 H13 . . 119.900000 ?
C14 C13 H13 . . 119.900000 ?
C15 C14 C13 . . 120.3(2) ?
C15 C14 H14 . . 119.900000 ?
C13 C14 H14 . . 119.900000 ?
C16 C15 C14 . . 119.9(2) ?
C16 C15 H15 . . 120.100000 ?
C14 C15 H15 . . 120.100000 ?
C15 C16 C17 . . 120.1(2) ?
C15 C16 H16 . . 120.000000 ?
C17 C16 H16 . . 120.000000 ?
C12 C17 C16 . . 120.8(2) ?
C12 C17 H17 . . 119.600000 ?
C16 C17 H17 . . 119.600000 ?
C23 C18 C19 . . 118.77(17) ?
C23 C18 C4 . . 121.05(17) ?
C19 C18 C4 . . 120.12(17) ?
O24 C19 C20 . . 124.51(19) ?
O24 C19 C18 . . 115.20(16) ?
C20 C19 C18 . . 120.3(2) ?
C21 C20 C19 . . 119.6(2) ?
C21 C20 H20 . . 120.200000 ?
C19 C20 H20 . . 120.200000 ?
C22 C21 C20 . . 120.6(2) ?
C22 C21 H21 . . 119.700000 ?
C20 C21 H21 . . 119.700000 ?
C21 C22 C23 . . 119.8(2) ?
C21 C22 H22 . . 120.100000 ?
C23 C22 H22 . . 120.100000 ?
C22 C23 C18 . . 120.9(2) ?
C22 C23 H23 . . 119.600000 ?
C18 C23 H23 . . 119.600000 ?
O24 C25 H25A . . 109.500000 ?
O24 C25 H25B . . 109.500000 ?
H25A C25 H25B . . 109.500000 ?
O24 C25 H25C . . 109.500000 ?
H25A C25 H25C . . 109.500000 ?
H25B C25 H25C . . 109.500000 ?
N6 C26 H26A . . 109.500000 ?
N6 C26 H26B . . 109.500000 ?
H26A C26 H26B . . 109.500000 ?
N6 C26 H26C . . 109.500000 ?
H26A C26 H26C . . 109.500000 ?
H26B C26 H26C . . 109.500000 ?
C52 C51 H51A . . 109.500000 ?
C52 C51 H51B . . 109.500000 ?
H51A C51 H51B . . 109.500000 ?
C52 C51 H51C . . 109.500000 ?
H51A C51 H51C . . 109.500000 ?
H51B C51 H51C . . 109.500000 ?
O51 C52 C53 . . 122.4(5) ?
O51 C52 C51 . . 118.8(4) ?
C53 C52 C51 . . 118.8(4) ?
C52 C53 H53A . . 109.500000 ?
C52 C53 H53B . . 109.500000 ?
H53A C53 H53B . . 109.500000 ?
C52 C53 H53C . . 109.500000 ?
H53A C53 H53C . . 109.500000 ?
H53B C53 H53C . . 109.500000 ?
C6A N6 C5 . . 122.80(15) ?
C6A N6 C26 . . 120.72(19) ?
C5 N6 C26 . . 115.13(18) ?
O28 N27 O29 . . 121.6(2) ?
O28 N27 C9 . . 119.22(19) ?
O29 N27 C9 . . 119.2(2) ?
C2 O3 C4 . . 116.88(13) ?
C19 O24 C25 . . 118.54(16) ?

loop_
_geom_bond_atom_site_label_1
_geom_bond_atom_site_label_2
_geom_bond_site_symmetry_2
_geom_bond_distance
_geom_bond_publ_flag
C1 C2 . 1.354(2) ?
C1 C11 . 1.426(2) ?
C1 C10B . 1.507(2) ?
C2 O3 . 1.348(2) ?
C2 C12 . 1.479(2) ?
C4 O3 . 1.455(2) ?
C4 C18 . 1.509(2) ?
C4 C4A . 1.517(2) ?
C4 H4 . 0.980000 ?
C5 N6 . 1.456(3) ?
C5 C4A . 1.517(2) ?
C5 H5A . 0.970000 ?
C5 H5B . 0.970000 ?
C4A C10B . 1.532(2) ?
C4A H4A . 0.980000 ?
C7 C8 . 1.367(3) ?
C7 C6A . 1.404(3) ?
C7 H7 . 0.930000 ?
C6A N6 . 1.361(3) ?
C6A C10A . 1.429(3) ?
C8 C9 . 1.383(3) ?
C8 H8 . 0.930000 ?
C9 C10 . 1.397(3) ?
C9 N27 . 1.432(3) ?
C10 C10A . 1.368(3) ?
C10 H10 . 0.930000 ?
C11 N29 . 1.144(2) ?
C10A C10B . 1.513(3) ?
C10B H10B . 0.980000 ?
C12 C17 . 1.381(3) ?
C12 C13 . 1.384(3) ?
C13 C14 . 1.387(3) ?
C13 H13 . 0.930000 ?
C14 C15 . 1.376(4) ?
C14 H14 . 0.930000 ?
C15 C16 . 1.367(4) ?
C15 H15 . 0.930000 ?
C16 C17 . 1.383(3) ?
C16 H16 . 0.930000 ?
C17 H17 . 0.930000 ?
C18 C23 . 1.387(3) ?
C18 C19 . 1.392(3) ?
C19 O24 . 1.367(2) ?
C19 C20 . 1.386(3) ?
C20 C21 . 1.385(3) ?
C20 H20 . 0.930000 ?
C21 C22 . 1.366(4) ?
C21 H21 . 0.930000 ?
C22 C23 . 1.382(3) ?
C22 H22 . 0.930000 ?
C23 H23 . 0.930000 ?
C25 O24 . 1.418(3) ?
C25 H25A . 0.960000 ?
C25 H25B . 0.960000 ?
C25 H25C . 0.960000 ?
C26 N6 . 1.460(2) ?
C26 H26A . 0.960000 ?
C26 H26B . 0.960000 ?
C26 H26C . 0.960000 ?
C51 C52 . 1.468(6) ?
C51 H51A . 0.960000 ?
C51 H51B . 0.960000 ?
C51 H51C . 0.960000 ?
C52 O51 . 1.194(4) ?
C52 C53 . 1.440(5) ?
C53 H53A . 0.960000 ?
C53 H53B . 0.960000 ?
C53 H53C . 0.960000 ?
N27 O28 . 1.226(3) ?
N27 O29 . 1.236(2) ?

loop_
_geom_hbond_atom_site_label_D
_geom_hbond_atom_site_label_H
_geom_hbond_atom_site_label_A
_geom_hbond_site_symmetry_A
_geom_hbond_distance_DH
_geom_hbond_distance_HA
_geom_hbond_distance_DA
_geom_hbond_angle_DHA
_geom_hbond_publ_flag
C25 H25B O28 1_665 0.96 2.50 3.412(3) 159.2 ?

loop_
_geom_torsion_atom_site_label_1
_geom_torsion_atom_site_label_2
_geom_torsion_atom_site_label_3
_geom_torsion_atom_site_label_4
_geom_torsion_site_symmetry_1
_geom_torsion_site_symmetry_2
_geom_torsion_site_symmetry_3
_geom_torsion_site_symmetry_4
_geom_torsion
_geom_torsion_publ_flag
C11 C1 C2 O3 . . . . -165.15(17) ?
C10B C1 C2 O3 . . . . 5.7(3) ?
C11 C1 C2 C12 . . . . 15.2(3) ?
C10B C1 C2 C12 . . . . -173.94(17) ?
N6 C5 C4A C4 . . . . -173.46(15) ?
N6 C5 C4A C10B . . . . -50.5(2) ?
O3 C4 C4A C5 . . . . -179.46(14) ?
C18 C4 C4A C5 . . . . -61.9(2) ?
O3 C4 C4A C10B . . . . 59.98(19) ?
C18 C4 C4A C10B . . . . 177.57(15) ?
C8 C7 C6A N6 . . . . 177.0(2) ?
C8 C7 C6A C10A . . . . -4.4(3) ?
C6A C7 C8 C9 . . . . 0.6(3) ?
C7 C8 C9 C10 . . . . 2.2(3) ?
C7 C8 C9 N27 . . . . -179.01(19) ?
C8 C9 C10 C10A . . . . -1.2(3) ?
N27 C9 C10 C10A . . . . -179.93(17) ?
C9 C10 C10A C6A . . . . -2.7(3) ?
C9 C10 C10A C10B . . . . 178.39(17) ?
N6 C6A C10A C10 . . . . -176.00(17) ?
C7 C6A C10A C10 . . . . 5.3(3) ?
N6 C6A C10A C10B . . . . 3.0(3) ?
C7 C6A C10A C10B . . . . -175.61(17) ?
C2 C1 C10B C10A . . . . 127.21(19) ?
C11 C1 C10B C10A . . . . -61.8(2) ?
C2 C1 C10B C4A . . . . 6.6(3) ?
C11 C1 C10B C4A . . . . 177.59(17) ?
C10 C10A C10B C1 . . . . 9.6(3) ?
C6A C10A C10B C1 . . . . -169.36(16) ?
C10 C10A C10B C4A . . . . 132.86(18) ?
C6A C10A C10B C4A . . . . -46.1(2) ?
C5 C4A C10B C1 . . . . -163.22(16) ?
C4 C4A C10B C1 . . . . -38.7(2) ?
C5 C4A C10B C10A . . . . 69.46(19) ?
C4 C4A C10B C10A . . . . -166.06(15) ?
O3 C2 C12 C17 . . . . -133.82(18) ?
C1 C2 C12 C17 . . . . 45.9(3) ?
O3 C2 C12 C13 . . . . 45.4(2) ?
C1 C2 C12 C13 . . . . -134.9(2) ?
C17 C12 C13 C14 . . . . -1.0(3) ?
C2 C12 C13 C14 . . . . 179.77(19) ?
C12 C13 C14 C15 . . . . 0.1(3) ?
C13 C14 C15 C16 . . . . 0.8(4) ?
C14 C15 C16 C17 . . . . -0.8(4) ?
C13 C12 C17 C16 . . . . 1.0(3) ?
C2 C12 C17 C16 . . . . -179.78(19) ?
C15 C16 C17 C12 . . . . -0.1(3) ?
O3 C4 C18 C23 . . . . 36.8(2) ?
C4A C4 C18 C23 . . . . -82.1(2) ?
O3 C4 C18 C19 . . . . -146.08(17) ?
C4A C4 C18 C19 . . . . 95.0(2) ?
C23 C18 C19 O24 . . . . 178.16(17) ?
C4 C18 C19 O24 . . . . 1.0(3) ?
C23 C18 C19 C20 . . . . -0.8(3) ?
C4 C18 C19 C20 . . . . -177.95(18) ?
O24 C19 C20 C21 . . . . -179.2(2) ?
C18 C19 C20 C21 . . . . -0.3(3) ?
C19 C20 C21 C22 . . . . 1.1(4) ?
C20 C21 C22 C23 . . . . -0.7(4) ?
C21 C22 C23 C18 . . . . -0.5(4) ?
C19 C18 C23 C22 . . . . 1.2(3) ?
C4 C18 C23 C22 . . . . 178.33(19) ?
C7 C6A N6 C5 . . . . -162.51(19) ?
C10A C6A N6 C5 . . . . 18.9(3) ?
C7 C6A N6 C26 . . . . 3.6(3) ?
C10A C6A N6 C26 . . . . -175.01(18) ?
C4A C5 N6 C6A . . . . 6.7(3) ?
C4A C5 N6 C26 . . . . -160.11(18) ?
C8 C9 N27 O28 . . . . 177.0(2) ?
C10 C9 N27 O28 . . . . -4.2(3) ?
C8 C9 N27 O29 . . . . -3.0(3) ?
C10 C9 N27 O29 . . . . 175.74(19) ?
C1 C2 O3 C4 . . . . 17.0(3) ?
C12 C2 O3 C4 . . . . -163.31(15) ?
C18 C4 O3 C2 . . . . -170.65(15) ?
C4A C4 O3 C2 . . . . -49.27(19) ?
C20 C19 O24 C25 . . . . 4.7(3) ?
C18 C19 O24 C25 . . . . -174.22(18) ?
